data_4133042
loop_
_publ_author_name
'Wu, Yilei'
'Zhou, Jiawang'
'Nelson, Jordan N.'
'Young, Ryan M.'
'Krzyaniak, Matthew D.'
'Wasielewski, Michael R.'

_publ_section_title
;
 Covalent Radical Pairs as Spin Qubits: Influence of Rapid Electron Motion
 between Two Equivalent Sites on Spin Coherence.
;
_journal_issue 40
_journal_name_full 'Journal of the American Chemical Society'
_journal_page_first 13011
_journal_page_last 13021
_journal_paper_doi 10.1021/jacs.8b08105
_journal_volume 140
_journal_year 2018
_chemical_formula_moiety 'C50 H44 N4 O2, 4(F6 P), 0.25(O)'
_chemical_formula_sum 'C50 H44 F24 N4 O2.25 P4'
_chemical_formula_weight 1316.77
_space_group_crystal_system triclinic
_space_group_IT_number 2
_space_group_name_Hall '-P 1'
_space_group_name_H-M_alt 'P -1'
_atom_sites_solution_hydrogens mixed
_atom_sites_solution_primary dual
_audit_creation_date 2017-09-15
_audit_creation_method
;
Olex2 1.2
(compiled 2017.08.10 svn.r3458 for OlexSys, GUI svn.r5381)
;
_cell_angle_alpha 103.786(3)
_cell_angle_beta 103.714(3)
_cell_angle_gamma 91.567(3)
_cell_formula_units_Z 1
_cell_length_a 8.4372(4)
_cell_length_b 9.7417(5)
_cell_length_c 17.5976(8)
_cell_measurement_reflns_used 7047
_cell_measurement_temperature 100(2)
_cell_measurement_theta_max 63.779
_cell_measurement_theta_min 2.671
_cell_volume 1359.28(12)
_computing_cell_refinement 'SAINT V8.38A (?, 2016)'
_computing_data_collection 'APEX2 V2014.11-0 (Bruker, 2014)'
_computing_data_reduction 'SAINT V8.38A (?, 2016)'
_computing_molecular_graphics 'Olex2 (Dolomanov et al., 2009)'
_computing_publication_material 'Olex2 (Dolomanov et al., 2009)'
_computing_structure_refinement 'ShelXL (Sheldrick, 2015)'
_computing_structure_solution 'ShelXT (Sheldrick, 2015)'
_diffrn_ambient_temperature 100.0
_diffrn_detector_area_resol_mean 8
_diffrn_measured_fraction_theta_full 0.984
_diffrn_measured_fraction_theta_max 0.984
_diffrn_measurement_device_type 'Bruker Kappa APEX CCD area detector'
_diffrn_measurement_method '\w and \f scans'
_diffrn_radiation_monochromator 'MX optics'
_diffrn_radiation_type CuK\a
_diffrn_radiation_wavelength 1.54178
_diffrn_reflns_av_R_equivalents 0.0360
_diffrn_reflns_av_unetI/netI 0.0367
_diffrn_reflns_Laue_measured_fraction_full 0.984
_diffrn_reflns_Laue_measured_fraction_max 0.984
_diffrn_reflns_limit_h_max 9
_diffrn_reflns_limit_h_min -9
_diffrn_reflns_limit_k_max 8
_diffrn_reflns_limit_k_min -11
_diffrn_reflns_limit_l_max 20
_diffrn_reflns_limit_l_min -20
_diffrn_reflns_number 13555
_diffrn_reflns_point_group_measured_fraction_full 0.984
_diffrn_reflns_point_group_measured_fraction_max 0.984
_diffrn_reflns_theta_full 63.843
_diffrn_reflns_theta_max 63.843
_diffrn_reflns_theta_min 2.671
_diffrn_source microsource
_exptl_absorpt_coefficient_mu 2.455
_exptl_absorpt_correction_T_max 0.7524
_exptl_absorpt_correction_T_min 0.6627
_exptl_absorpt_correction_type multi-scan
_exptl_absorpt_process_details
'SADABS-2016/2 (Bruker,2016/2) was used for absorption correction. wR2(int) was 0.1031 before and 0.0461 after correction. The Ratio of minimum to maximum transmission is 0.8808. The \l/2 correction factor is Not present.'
_exptl_crystal_colour yellow
_exptl_crystal_colour_primary yellow
_exptl_crystal_density_diffrn 1.609
_exptl_crystal_description plate
_exptl_crystal_F_000 666
_exptl_crystal_recrystallization_method 'The material was recrystallised from --- by as supplied'
_exptl_crystal_size_max 0.233
_exptl_crystal_size_mid 0.114
_exptl_crystal_size_min 0.016
_refine_diff_density_max 0.689
_refine_diff_density_min -0.368
_refine_diff_density_rms 0.088
_refine_ls_extinction_method none
_refine_ls_goodness_of_fit_ref 1.027
_refine_ls_hydrogen_treatment mixed
_refine_ls_matrix_type full
_refine_ls_number_parameters 531
_refine_ls_number_reflns 4428
_refine_ls_number_restraints 561
_refine_ls_restrained_S_all 1.275
_refine_ls_R_factor_all 0.0804
_refine_ls_R_factor_gt 0.0675
_refine_ls_shift/su_max 0.001
_refine_ls_shift/su_mean 0.000
_refine_ls_structure_factor_coef Fsqd
_refine_ls_weighting_details 'w=1/[\s^2^(Fo^2^)+(0.1127P)^2^+2.6038P] where P=(Fo^2^+2Fc^2^)/3'
_refine_ls_weighting_scheme calc
_refine_ls_wR_factor_gt 0.1869
_refine_ls_wR_factor_ref 0.1989
_reflns_Friedel_coverage 0.000
_reflns_number_gt 3588
_reflns_number_total 4428
_reflns_threshold_expression 'I > 2\s(I)'
_cod_data_source_file ja8b08105_si_002.cif
_cod_data_source_block cx1065
_cod_database_code 4133042
_shelx_shelxl_version_number 2017/1
_shelx_space_group_comment
;
The symmetry employed for this shelxl refinement is uniquely defined
by the following loop, which should always be used as a source of
symmetry information in preference to the above space-group names.
They are only intended as comments.
;
_shelx_estimated_absorpt_t_max 0.962
_shelx_estimated_absorpt_t_min 0.599
_olex2_refinement_description
;
1. Fixed Uiso
 At 1.2 times of:
  All C(H) groups, All C(H,H) groups
 At 1.5 times of:
  All C(H,H,H) groups
2. Restrained distances
 O2A-C12A = O2-C12 = O2-C14 = O2A-C14A = O1-C9 = O1A-C9A = O1A-C13A = O1-C13
 1.4 with sigma of 0.02
 C16-C15 \\sim C16-H16 \\sim C16-C17
 with sigma of 0.01
3. Rigid bond restraints
 O1, O1A, O2, O2A, C13, C13A, C14, C14A
 with sigma for 1-2 distances of 0.01 and sigma for 1-3 distances of 0.01
4. Uiso/Uaniso restraints and constraints
O1 \\sim O1A \\sim O2 \\sim O2A \\sim C13 \\sim C13A \\sim C14 \\sim C14A:
within 2A with sigma of 0.01 and sigma for terminal atoms of 0.02
Uanis(C13A) \\sim Ueq: with sigma of 0.01 and sigma for terminal atoms of 0.02
5. Rigid body (RIGU) restrains
 All non-hydrogen atoms
 with sigma for 1-2 distances of 0.001 and sigma for 1-3 distances of 0.001
6. Others
 Sof(C2A)=Sof(H2A)=Sof(C3A)=Sof(H3A)=Sof(C5A)=Sof(H5A)=Sof(C6A)=Sof(H6A)=1-
 FVAR(1)
 Sof(C2)=Sof(H2)=Sof(C3)=Sof(H3)=Sof(C5)=Sof(H5)=Sof(C6)=Sof(H6)=FVAR(1)
 Sof(C10A)=Sof(C9A)=Sof(C8A)=Sof(H8A)=Sof(C7A)=Sof(C12A)=Sof(C11A)=Sof(H11A)=1-
 FVAR(2)
 Sof(O1A)=Sof(O2A)=Sof(H9)=Sof(H12)=Sof(C13A)=Sof(H13D)=Sof(H13E)=Sof(H13F)=
 Sof(C14A)=Sof(H14D)=Sof(H14E)=Sof(H14F)=0.5*(1-FVAR(3))
 Sof(O1)=Sof(O2)=Sof(H9A)=Sof(H12A)=Sof(C13)=Sof(H13A)=Sof(H13B)=Sof(H13C)=
 Sof(C14)=Sof(H14A)=Sof(H14B)=Sof(H14C)=0.5*FVAR(3)
 Sof(C7)=Sof(C8)=Sof(H8)=Sof(C9)=Sof(C10)=Sof(C12)=Sof(C11)=Sof(H11)=FVAR(2)
 Fixed Sof: O1S(0.125)
 Fixed Y: O1S(0)
 Fixed Z: O1S(0.5)
7.a Everything fixed:
 H9, H9A, H8A, H12A, H12, O1S
7.b Secondary CH2 refined with riding coordinates:
 C1(H1A,H1B), C20(H20A,H20B)
7.c Me refined with riding coordinates:
 C14A(H14D,H14E,H14F)
7.d Aromatic/amide H refined with riding coordinates:
 C2(H2), C2A(H2A), C3(H3), C3A(H3A), C5(H5), C5A(H5A), C6(H6), C6A(H6A),
 C8(H8), C11(H11), C16(H16), C17(H17), C18(H18), C19(H19), C22(H22), C24(H24),
 C25(H25), C26(H26)
7.e Idealised Me refined as rotating group:
 C13(H13A,H13B,H13C), C13A(H13D,H13E,H13F), C14(H14A,H14B,H14C)
;
_olex2_date_sample_data_collection 2017-09-14
_olex2_date_sample_submission 2017-09-12
_olex2_diffrn_ambient_temperature_device 'Oxford Cryosystems'
_olex2_exptl_crystal_mounting_method 'The crystal was mounted on a glass fibre in Paratone oil'
_olex2_submission_original_sample_id cx1065
_olex2_submission_special_instructions 'No special instructions were received'

loop_
_space_group_symop_operation_xyz
'x, y, z'
'-x, -y, -z'

loop_
_atom_site_label
_atom_site_type_symbol
_atom_site_fract_x
_atom_site_fract_y
_atom_site_fract_z
_atom_site_U_iso_or_equiv
_atom_site_adp_type
_atom_site_occupancy
_atom_site_site_symmetry_order
_atom_site_calc_flag
_atom_site_refinement_flags_posn
_atom_site_refinement_flags_adp
_atom_site_refinement_flags_occupancy
_atom_site_disorder_assembly
_atom_site_disorder_group
O1 O 0.7402(16) 0.4044(17) 0.4186(5) 0.123(6) Uani 0.395(3) 1 d D U P A 1
O1A O 0.640(2) 0.194(4) 0.3792(16) 0.059(6) Uani 0.105(3) 1 d D U P A -2
O2 O 1.2695(9) 0.0887(10) 0.4657(4) 0.0485(19) Uani 0.395(3) 1 d D U P A 1
O2A O 1.315(3) 0.211(4) 0.4850(18) 0.062(4) Uani 0.105(3) 1 d D U P A -2
N1 N 1.2138(4) 0.1557(3) 0.75549(17) 0.0283(6) Uani 1 1 d . U . . .
N2 N 0.7096(3) 0.3028(3) 0.12946(17) 0.0251(6) Uani 1 1 d . U . . .
C1 C 1.2657(5) 0.1384(4) 0.8395(2) 0.0312(8) Uani 1 1 d . U . . .
H1A H 1.380155 0.112808 0.850083 0.037 Uiso 1 1 calc R . . . .
H1B H 1.195638 0.059823 0.844798 0.037 Uiso 1 1 calc R . . . .
C2 C 1.069(3) 0.200(4) 0.7342(17) 0.028(4) Uani 0.40(6) 1 d . U P A 1
H2 H 1.002479 0.217670 0.771293 0.034 Uiso 0.40(6) 1 calc R . P A 1
C2A C 1.052(2) 0.168(3) 0.7221(13) 0.042(5) Uani 0.60(6) 1 d . U P A 2
H2A H 0.973498 0.165974 0.752749 0.050 Uiso 0.60(6) 1 calc R . P A 2
C3 C 1.013(3) 0.222(4) 0.6572(15) 0.030(4) Uani 0.40(6) 1 d . U P A 1
H3 H 0.908223 0.255122 0.641927 0.036 Uiso 0.40(6) 1 calc R . P A 1
C3A C 1.004(3) 0.184(4) 0.6458(12) 0.042(5) Uani 0.60(6) 1 d . U P A 2
H3A H 0.890732 0.189028 0.622893 0.051 Uiso 0.60(6) 1 calc R . P A 2
C4 C 1.1140(5) 0.1923(4) 0.6011(2) 0.0323(7) Uani 1 1 d . U . . .
C5 C 1.270(3) 0.143(4) 0.6314(15) 0.030(5) Uani 0.40(6) 1 d . U P A 1
H5 H 1.342510 0.122259 0.597229 0.036 Uiso 0.40(6) 1 calc R . P A 1
C5A C 1.276(2) 0.180(3) 0.6329(10) 0.030(3) Uani 0.60(6) 1 d . U P A 2
H5A H 1.354743 0.185381 0.602791 0.036 Uiso 0.60(6) 1 calc R . P A 2
C6 C 1.316(3) 0.124(5) 0.7084(15) 0.032(5) Uani 0.40(6) 1 d . U P A 1
H6 H 1.418601 0.090334 0.727307 0.038 Uiso 0.40(6) 1 calc R . P A 1
C6A C 1.322(2) 0.160(3) 0.7100(9) 0.027(3) Uani 0.60(6) 1 d . U P A 2
H6A H 1.433710 0.149529 0.731961 0.032 Uiso 0.60(6) 1 calc R . P A 2
C7 C 1.0514(19) 0.215(2) 0.5196(9) 0.033(2) Uani 0.789(6) 1 d . U P A 1
C8 C 0.9325(8) 0.3038(9) 0.5058(3) 0.063(2) Uani 0.789(6) 1 d . U P A 1
H8 H 0.892076 0.352633 0.549825 0.076 Uiso 0.789(6) 1 calc R . P A 1
C9 C 0.8681(8) 0.3260(8) 0.4304(3) 0.059(2) Uani 0.789(6) 1 d D U P A 1
H9 H 0.789840 0.393470 0.422950 0.071 Uiso 0.1054 1 d . . P A 1
C10 C 0.926(2) 0.256(3) 0.3638(10) 0.034(4) Uani 0.789(6) 1 d . U P A 1
C10A C 0.907(8) 0.253(12) 0.367(4) 0.028(7) Uani 0.211(6) 1 d . U P A -2
C9A C 0.8128(18) 0.198(2) 0.4069(11) 0.033(4) Uani 0.211(6) 1 d D U P A -2
H9A H 0.694720 0.185680 0.396370 0.040 Uiso 0.3946 1 d . . P A -2
C8A C 0.879(2) 0.177(2) 0.4815(11) 0.034(4) Uani 0.211(6) 1 d . U P A -2
H8A H 0.809540 0.139320 0.509930 0.041 Uiso 0.2108 1 d . . P A -2
C7A C 1.069(9) 0.213(11) 0.517(4) 0.047(9) Uani 0.211(6) 1 d . U P A -2
C12A C 1.150(2) 0.260(4) 0.4796(15) 0.061(6) Uani 0.211(6) 1 d D U P A -2
C12 C 1.1213(7) 0.1548(7) 0.4542(3) 0.0425(13) Uani 0.789(6) 1 d D U P A 1
H12A H 1.257150 0.233640 0.492740 0.051 Uiso 0.3946 1 d . . P A -2
C11A C 1.073(3) 0.284(4) 0.4016(17) 0.069(9) Uani 0.211(6) 1 d . U P A -2
H11A H 1.15(4) 0.32(3) 0.389(17) 0.083 Uiso 0.211(6) 1 d R . P A -2
C11 C 1.0536(7) 0.1758(7) 0.3780(3) 0.0393(13) Uani 0.789(6) 1 d . U P A 1
H11 H 1.098301 0.132442 0.334395 0.047 Uiso 0.789(6) 1 calc R . P A 1
H12 H 1.217050 0.103330 0.460640 0.047 Uiso 0.1054 1 d . . P A 1
C13 C 0.678(3) 0.468(3) 0.4856(8) 0.134(7) Uani 0.395(3) 1 d D U P A 1
H13A H 0.767238 0.491887 0.534908 0.201 Uiso 0.395(3) 1 calc GR . P A 1
H13B H 0.594624 0.401674 0.491284 0.201 Uiso 0.395(3) 1 calc GR . P A 1
H13C H 0.628404 0.554742 0.476841 0.201 Uiso 0.395(3) 1 calc GR . P A 1
C13A C 0.516(3) 0.161(4) 0.4171(17) 0.023(5) Uani 0.105(3) 1 d D U P A -2
H13D H 0.566456 0.130813 0.465801 0.035 Uiso 0.105(3) 1 calc GR . P A -2
H13E H 0.437461 0.084676 0.379404 0.035 Uiso 0.105(3) 1 calc GR . P A -2
H13F H 0.458185 0.245711 0.431808 0.035 Uiso 0.105(3) 1 calc GR . P A -2
C14 C 1.3695(17) 0.0648(18) 0.4098(8) 0.066(3) Uani 0.395(3) 1 d D U P A 1
H14A H 1.468920 0.023710 0.432639 0.099 Uiso 0.395(3) 1 calc GR . P A 1
H14B H 1.399528 0.155088 0.399296 0.099 Uiso 0.395(3) 1 calc GR . P A 1
H14C H 1.308790 -0.000842 0.359162 0.099 Uiso 0.395(3) 1 calc GR . P A 1
C14A C 1.442(6) 0.186(7) 0.441(3) 0.070(6) Uani 0.105(3) 1 d D U P A -2
H14D H 1.535250 0.151073 0.473753 0.105 Uiso 0.105(3) 1 calc R . P A -2
H14E H 1.398272 0.115285 0.389843 0.105 Uiso 0.105(3) 1 calc R . P A -2
H14F H 1.477001 0.274921 0.430750 0.105 Uiso 0.105(3) 1 calc R . P A -2
C15 C 0.8444(4) 0.2722(4) 0.2819(2) 0.0284(7) Uani 1 1 d D U . . .
C16 C 0.6856(4) 0.2906(5) 0.2565(2) 0.0380(9) Uani 1 1 d D U . . .
H16 H 0.617862 0.292999 0.292869 0.046 Uiso 1 1 calc DR . . . .
C17 C 0.6182(4) 0.3055(4) 0.1831(2) 0.0348(8) Uani 1 1 d D U . . .
H17 H 0.504802 0.318150 0.168143 0.042 Uiso 1 1 calc R . . . .
C18 C 0.8687(4) 0.2814(5) 0.1504(2) 0.0349(9) Uani 1 1 d . U . . .
H18 H 0.932616 0.276383 0.112251 0.042 Uiso 1 1 calc R . . . .
C19 C 0.9401(4) 0.2667(4) 0.2260(2) 0.0343(8) Uani 1 1 d . U . . .
H19 H 1.053218 0.252872 0.240617 0.041 Uiso 1 1 calc R . . . .
C20 C 0.6385(4) 0.3287(4) 0.0488(2) 0.0300(7) Uani 1 1 d . U . . .
H20A H 0.517619 0.322152 0.038130 0.036 Uiso 1 1 calc R . . . .
H20B H 0.668399 0.254629 0.006562 0.036 Uiso 1 1 calc R . . . .
C21 C 0.7001(4) 0.4734(4) 0.0447(2) 0.0267(7) Uani 1 1 d . U . . .
C22 C 0.6918(4) 0.5950(4) 0.1035(2) 0.0277(7) Uani 1 1 d . U . . .
H22 H 0.648416 0.587290 0.147552 0.033 Uiso 1 1 calc R . . . .
C23 C 0.7463(4) 0.7276(4) 0.0984(2) 0.0281(7) Uani 1 1 d . U . . .
C24 C 0.8075(4) 0.7386(4) 0.0332(2) 0.0320(7) Uani 1 1 d . U . . .
H24 H 0.847013 0.828617 0.029807 0.038 Uiso 1 1 calc R . . . .
C25 C 0.8108(5) 0.6179(4) -0.0267(2) 0.0344(8) Uani 1 1 d . U . . .
H25 H 0.848242 0.626564 -0.072372 0.041 Uiso 1 1 calc R . . . .
C26 C 0.7602(4) 0.4843(4) -0.0211(2) 0.0313(7) Uani 1 1 d . U . . .
H26 H 0.766397 0.401755 -0.061523 0.038 Uiso 1 1 calc R . . . .
P1 P 0.26009(12) 0.99576(11) 0.13198(6) 0.0336(3) Uani 1 1 d . U . . .
F1 F 0.4076(3) 1.0221(3) 0.09237(15) 0.0478(6) Uani 1 1 d . U . . .
F2 F 0.1131(3) 0.9678(3) 0.17114(16) 0.0524(6) Uani 1 1 d . U . . .
F3 F 0.1505(3) 0.9177(3) 0.04424(15) 0.0554(7) Uani 1 1 d . U . . .
F4 F 0.1965(3) 1.1437(3) 0.12204(14) 0.0476(6) Uani 1 1 d . U . . .
F5 F 0.3728(3) 1.0704(3) 0.21951(14) 0.0505(6) Uani 1 1 d . U . . .
F6 F 0.3272(3) 0.8470(3) 0.14222(16) 0.0530(7) Uani 1 1 d . U . . .
P2 P 0.67210(16) 0.43755(14) 0.71597(8) 0.0547(4) Uani 1 1 d . U . . .
F7 F 0.5656(4) 0.4203(3) 0.7771(2) 0.0693(8) Uani 1 1 d . U . . .
F8 F 0.7831(6) 0.4556(4) 0.6571(3) 0.1009(12) Uani 1 1 d . U . . .
F9 F 0.8354(4) 0.4333(4) 0.7817(2) 0.0836(9) Uani 1 1 d . U . . .
F10 F 0.6621(4) 0.2682(3) 0.6842(2) 0.0803(10) Uani 1 1 d . U . . .
F11 F 0.5085(5) 0.4423(4) 0.6503(2) 0.0995(11) Uani 1 1 d . U . . .
F12 F 0.6805(4) 0.6052(3) 0.7481(2) 0.0839(10) Uani 1 1 d . U . . .
O1S O 0.503000 0.000000 0.500000 0.088 Uani 0.125 1 d . U P B -1

loop_
_atom_site_aniso_label
_atom_site_aniso_U_11
_atom_site_aniso_U_22
_atom_site_aniso_U_33
_atom_site_aniso_U_23
_atom_site_aniso_U_13
_atom_site_aniso_U_12
O1 0.142(8) 0.230(12) 0.026(4) 0.051(6) 0.038(5) 0.154(9)
O1A 0.026(4) 0.126(19) 0.037(9) 0.046(11) 0.007(4) 0.005(6)
O2 0.051(3) 0.076(5) 0.028(3) 0.022(4) 0.015(3) 0.036(3)
O2A 0.045(5) 0.106(9) 0.040(7) 0.029(7) 0.008(5) 0.012(7)
N1 0.0285(13) 0.0320(16) 0.0224(13) 0.0084(12) 0.0011(9) 0.0023(12)
N2 0.0239(12) 0.0290(15) 0.0221(13) 0.0071(11) 0.0045(9) 0.0017(11)
C1 0.0334(19) 0.035(2) 0.0246(15) 0.0117(15) 0.0020(13) 0.0057(16)
C2 0.029(3) 0.030(10) 0.022(4) 0.006(6) 0.000(3) 0.002(5)
C2A 0.028(2) 0.070(15) 0.028(5) 0.018(7) 0.002(2) 0.004(5)
C3 0.032(4) 0.031(11) 0.022(4) 0.006(5) -0.001(3) 0.003(6)
C3A 0.033(3) 0.066(15) 0.027(5) 0.017(7) 0.000(3) 0.005(6)
C4 0.0359(15) 0.034(2) 0.0240(15) 0.0070(14) 0.0020(11) 0.0027(15)
C5 0.035(4) 0.028(14) 0.029(4) 0.013(6) 0.008(3) 0.003(6)
C5A 0.036(2) 0.028(10) 0.028(3) 0.012(4) 0.006(2) 0.004(4)
C6 0.034(4) 0.035(16) 0.031(3) 0.016(6) 0.008(3) 0.007(7)
C6A 0.028(2) 0.024(9) 0.028(2) 0.009(4) 0.0037(18) 0.003(4)
C7 0.033(4) 0.041(4) 0.0236(17) 0.008(2) 0.004(2) 0.007(3)
C8 0.068(4) 0.106(6) 0.026(2) 0.025(3) 0.019(2) 0.056(4)
C9 0.064(4) 0.097(5) 0.028(2) 0.024(3) 0.018(2) 0.053(4)
C10 0.034(5) 0.048(8) 0.0253(17) 0.013(3) 0.010(2) 0.013(6)
C10A 0.028(4) 0.031(19) 0.027(4) 0.010(9) 0.007(3) 0.001(6)
C9A 0.025(4) 0.048(11) 0.029(5) 0.020(6) 0.004(3) 0.001(5)
C8A 0.033(4) 0.045(11) 0.028(5) 0.018(6) 0.005(3) 0.007(6)
C7A 0.035(4) 0.08(3) 0.032(5) 0.026(11) 0.000(3) -0.002(7)
C12A 0.034(4) 0.111(16) 0.049(7) 0.049(10) 0.003(3) 0.001(6)
C12 0.046(3) 0.053(3) 0.0247(19) 0.006(2) 0.0042(17) 0.023(2)
C11A 0.032(4) 0.13(2) 0.056(8) 0.063(12) -0.003(4) -0.018(7)
C11 0.040(3) 0.052(3) 0.0234(19) 0.005(2) 0.0055(17) 0.019(2)
C13 0.146(12) 0.249(17) 0.032(5) 0.047(8) 0.041(7) 0.160(12)
C13A 0.021(6) 0.041(14) 0.013(10) 0.016(10) 0.003(7) 0.014(8)
C14 0.062(6) 0.100(9) 0.045(5) 0.015(6) 0.029(5) 0.030(6)
C14A 0.059(8) 0.105(13) 0.052(10) 0.022(10) 0.021(7) 0.011(9)
C15 0.0313(14) 0.0300(19) 0.0246(14) 0.0072(14) 0.0078(11) 0.0053(14)
C16 0.0318(15) 0.060(3) 0.0303(16) 0.0190(18) 0.0142(13) 0.0121(17)
C17 0.0259(16) 0.052(2) 0.0318(16) 0.0168(17) 0.0101(12) 0.0067(16)
C18 0.0250(14) 0.056(2) 0.0294(16) 0.0175(17) 0.0100(12) 0.0093(15)
C19 0.0245(16) 0.053(2) 0.0294(15) 0.0166(17) 0.0071(12) 0.0078(16)
C20 0.0305(18) 0.0372(16) 0.0204(15) 0.0078(14) 0.0023(13) 0.0019(14)
C21 0.0210(16) 0.0370(14) 0.0214(14) 0.0102(11) 0.0010(12) 0.0046(13)
C22 0.0258(17) 0.0380(14) 0.0206(15) 0.0113(12) 0.0041(13) 0.0052(13)
C23 0.0231(16) 0.0378(15) 0.0226(15) 0.0111(13) 0.0007(12) 0.0041(13)
C24 0.0282(18) 0.0413(17) 0.0285(16) 0.0137(13) 0.0061(13) 0.0027(15)
C25 0.0320(19) 0.0458(16) 0.0288(17) 0.0127(13) 0.0110(14) 0.0026(15)
C26 0.0274(17) 0.0413(16) 0.0258(16) 0.0096(14) 0.0067(13) 0.0054(14)
P1 0.0322(5) 0.0363(6) 0.0307(6) 0.0093(4) 0.0034(4) 0.0064(4)
F1 0.0399(12) 0.0582(15) 0.0501(14) 0.0176(12) 0.0156(10) 0.0127(10)
F2 0.0484(13) 0.0597(16) 0.0538(15) 0.0191(13) 0.0172(11) 0.0011(11)
F3 0.0440(13) 0.0688(17) 0.0394(12) -0.0001(11) -0.0025(10) 0.0066(12)
F4 0.0593(15) 0.0511(13) 0.0443(13) 0.0226(11) 0.0230(11) 0.0249(11)
F5 0.0587(14) 0.0495(14) 0.0348(11) 0.0103(10) -0.0028(10) -0.0069(11)
F6 0.0543(15) 0.0399(12) 0.0612(16) 0.0150(11) 0.0047(12) 0.0095(11)
P2 0.0567(7) 0.0511(7) 0.0578(8) 0.0023(6) 0.0294(6) 0.0008(6)
F7 0.0594(16) 0.0724(19) 0.091(2) 0.0226(16) 0.0453(16) 0.0122(14)
F8 0.149(3) 0.076(2) 0.111(3) 0.019(2) 0.100(2) 0.018(2)
F9 0.0487(14) 0.102(2) 0.092(2) 0.0030(18) 0.0249(13) 0.0064(15)
F10 0.0676(19) 0.0555(14) 0.117(3) -0.0003(15) 0.0434(18) 0.0017(13)
F11 0.106(2) 0.099(3) 0.077(2) 0.0085(19) 0.0041(16) 0.0209(19)
F12 0.080(2) 0.0533(14) 0.125(3) -0.0044(15) 0.0655(19) -0.0027(13)
O1S 0.122 0.098 0.030 -0.002 0.007 0.042

loop_
_atom_type_symbol
_atom_type_description
_atom_type_scat_dispersion_real
_atom_type_scat_dispersion_imag
_atom_type_scat_source
C C 0.0181 0.0091 'International Tables Vol C Tables 4.2.6.8 and 6.1.1.4'
H H 0.0000 0.0000 'International Tables Vol C Tables 4.2.6.8 and 6.1.1.4'
F F 0.0727 0.0534 'International Tables Vol C Tables 4.2.6.8 and 6.1.1.4'
N N 0.0311 0.0180 'International Tables Vol C Tables 4.2.6.8 and 6.1.1.4'
O O 0.0492 0.0322 'International Tables Vol C Tables 4.2.6.8 and 6.1.1.4'
P P 0.2955 0.4335 'International Tables Vol C Tables 4.2.6.8 and 6.1.1.4'

loop_
_geom_angle_atom_site_label_1
_geom_angle_atom_site_label_2
_geom_angle_atom_site_label_3
_geom_angle
_geom_angle_site_symmetry_1
_geom_angle_site_symmetry_3
C9 O1 H9 20.3 . .
C9 O1 C13 118.9(8) . .
C13 O1 H9 119.0 . .
C9A O1A H9A 22.2 . .
C9A O1A C13A 129(2) . .
C13A O1A H9A 107.4 . .
C12 O2 H12 8.8 . .
C12 O2 C14 124.4(7) . .
C14 O2 H12 125.4 . .
C12A O2A H12A 16.5 . .
C14A O2A C12A 143(3) . .
C14A O2A H12A 157.2 . .
C2 N1 C1 116.7(12) . .
C2 N1 C6 125.2(17) . .
C2A N1 C1 119.9(9) . .
C6 N1 C1 118.1(11) . .
C6A N1 C1 122.1(7) . .
C6A N1 C2A 118.0(11) . .
C17 N2 C20 121.1(3) . .
C18 N2 C17 119.3(3) . .
C18 N2 C20 119.5(3) . .
N1 C1 H1A 109.2 . .
N1 C1 H1B 109.2 . .
N1 C1 C23 111.9(3) . 2_766
H1A C1 H1B 107.9 . .
C23 C1 H1A 109.2 2_766 .
C23 C1 H1B 109.2 2_766 .
N1 C2 H2 119.8 . .
N1 C2 C3 120(2) . .
C3 C2 H2 119.8 . .
N1 C2A H2A 119.8 . .
C3A C2A N1 120.3(17) . .
C3A C2A H2A 119.8 . .
C2 C3 H3 120.3 . .
C2 C3 C4 119(3) . .
C4 C3 H3 120.3 . .
C2A C3A H3A 119.3 . .
C2A C3A C4 121.3(18) . .
C4 C3A H3A 119.3 . .
C3 C4 C5 115.1(16) . .
C3 C4 C7 118.5(13) . .
C3A C4 C5A 119.5(12) . .
C3A C4 C7A 124(3) . .
C5 C4 C7 126.3(11) . .
C5A C4 C7A 116(3) . .
C4 C5 H5 119.1 . .
C6 C5 C4 122(2) . .
C6 C5 H5 119.1 . .
C4 C5A H5A 120.9 . .
C4 C5A C6A 118.2(15) . .
C6A C5A H5A 120.9 . .
N1 C6 C5 118(2) . .
N1 C6 H6 120.9 . .
C5 C6 H6 120.9 . .
N1 C6A C5A 122.6(14) . .
N1 C6A H6A 118.7 . .
C5A C6A H6A 118.7 . .
C8 C7 C4 120.7(10) . .
C8 C7 C12 117.1(11) . .
C12 C7 C4 122.0(10) . .
C7 C8 H8 118.6 . .
C7 C8 C9 122.8(8) . .
C9 C8 H8 118.6 . .
O1 C9 C8 120.1(6) . .
O1 C9 H9 9.0 . .
O1 C9 C10 119.4(8) . .
C8 C9 H9 121.0 . .
C8 C9 C10 120.2(8) . .
C10 C9 H9 118.6 . .
C9 C10 C15 119.1(12) . .
C11 C10 C9 117.6(10) . .
C11 C10 C15 123.3(12) . .
C9A C10A C11A 119(4) . .
C9A C10A C15 124(6) . .
C11A C10A C15 117(5) . .
O1A C9A H9A 11.4 . .
C10A C9A O1A 118(3) . .
C10A C9A H9A 129.9 . .
C10A C9A C8A 121(3) . .
C8A C9A O1A 119.2(17) . .
C8A C9A H9A 108.2 . .
C9A C8A H8A 120.0 . .
C9A C8A C7A 117(3) . .
C7A C8A H8A 122.9 . .
C4 C7A C8A 108(4) . .
C12A C7A C4 131(6) . .
C12A C7A C8A 120(5) . .
O2A C12A H12A 10.0 . .
C7A C12A O2A 116(4) . .
C7A C12A H12A 109.9 . .
C7A C12A C11A 120(4) . .
C11A C12A O2A 114(2) . .
C11A C12A H12A 123.4 . .
O2 C12 C7 122.2(7) . .
O2 C12 H12 4.2 . .
C7 C12 H12 122.8 . .
C11 C12 O2 118.0(5) . .
C11 C12 C7 119.4(7) . .
C11 C12 H12 117.8 . .
C10A C11A C12A 122(3) . .
C10A C11A H11A 135(10) . .
C12A C11A H11A 103(10) . .
C10 C11 C12 122.5(7) . .
C10 C11 H11 118.8 . .
C12 C11 H11 118.8 . .
O1 C13 H13A 109.5 . .
O1 C13 H13B 109.5 . .
O1 C13 H13C 109.5 . .
H13A C13 H13B 109.5 . .
H13A C13 H13C 109.5 . .
H13B C13 H13C 109.5 . .
O1A C13A H13D 109.5 . .
O1A C13A H13E 109.5 . .
O1A C13A H13F 109.5 . .
H13D C13A H13E 109.5 . .
H13D C13A H13F 109.5 . .
H13E C13A H13F 109.5 . .
O2 C14 H14A 109.5 . .
O2 C14 H14B 109.5 . .
O2 C14 H14C 109.5 . .
H14A C14 H14B 109.5 . .
H14A C14 H14C 109.5 . .
H14B C14 H14C 109.5 . .
O2A C14A H14D 109.5 . .
O2A C14A H14E 109.5 . .
O2A C14A H14F 109.5 . .
H14D C14A H14E 109.5 . .
H14D C14A H14F 109.5 . .
H14E C14A H14F 109.5 . .
C16 C15 C10 125.2(6) . .
C16 C15 C10A 118(2) . .
C16 C15 C19 116.8(3) . .
C19 C15 C10 118.1(6) . .
C19 C15 C10A 125(2) . .
C15 C16 H16 118.4 . .
C17 C16 C15 123.2(4) . .
C17 C16 H16 118.4 . .
N2 C17 H17 119.8 . .
C16 C17 N2 120.5(3) . .
C16 C17 H17 119.8 . .
N2 C18 H18 119.6 . .
N2 C18 C19 120.9(3) . .
C19 C18 H18 119.6 . .
C15 C19 H19 120.3 . .
C18 C19 C15 119.3(3) . .
C18 C19 H19 120.3 . .
N2 C20 H20A 109.4 . .
N2 C20 H20B 109.4 . .
N2 C20 C21 111.2(3) . .
H20A C20 H20B 108.0 . .
C21 C20 H20A 109.4 . .
C21 C20 H20B 109.4 . .
C22 C21 C20 121.1(3) . .
C22 C21 C26 119.9(3) . .
C26 C21 C20 118.9(3) . .
C21 C22 H22 119.7 . .
C23 C22 C21 120.7(3) . .
C23 C22 H22 119.7 . .
C22 C23 C1 121.6(3) . 2_766
C22 C23 C24 119.5(3) . .
C24 C23 C1 118.9(3) . 2_766
C23 C24 H24 120.1 . .
C25 C24 C23 119.8(4) . .
C25 C24 H24 120.1 . .
C24 C25 H25 119.5 . .
C24 C25 C26 121.0(3) . .
C26 C25 H25 119.5 . .
C21 C26 H26 120.5 . .
C25 C26 C21 119.0(4) . .
C25 C26 H26 120.5 . .
F2 P1 F1 179.42(15) . .
F2 P1 F6 90.42(14) . .
F3 P1 F1 89.24(14) . .
F3 P1 F2 90.48(15) . .
F3 P1 F6 89.51(15) . .
F4 P1 F1 90.16(13) . .
F4 P1 F2 90.35(14) . .
F4 P1 F3 90.93(14) . .
F4 P1 F5 90.47(14) . .
F4 P1 F6 179.11(15) . .
F5 P1 F1 90.13(14) . .
F5 P1 F2 90.14(14) . .
F5 P1 F3 178.46(15) . .
F5 P1 F6 89.07(14) . .
F6 P1 F1 89.07(14) . .
F7 P2 F10 89.71(18) . .
F8 P2 F7 178.3(2) . .
F8 P2 F10 90.61(18) . .
F8 P2 F12 90.08(18) . .
F9 P2 F7 90.66(19) . .
F9 P2 F8 87.7(2) . .
F9 P2 F10 89.5(2) . .
F9 P2 F11 179.8(2) . .
F9 P2 F12 90.6(2) . .
F11 P2 F7 89.3(2) . .
F11 P2 F8 92.4(3) . .
F11 P2 F10 90.7(2) . .
F11 P2 F12 89.2(2) . .
F12 P2 F7 89.60(17) . .
F12 P2 F10 179.31(18) . .

loop_
_geom_bond_atom_site_label_1
_geom_bond_atom_site_label_2
_geom_bond_distance
_geom_bond_site_symmetry_2
O1 C9 1.343(9) .
O1 H9 0.4291 .
O1 C13 1.419(12) .
O1A C9A 1.419(17) .
O1A H9A 0.5076 .
O1A C13A 1.436(19) .
O2 C12 1.416(8) .
O2 H12 0.4639 .
O2 C14 1.423(11) .
O2A C12A 1.466(19) .
O2A H12A 0.5703 .
O2A C14A 1.45(2) .
N1 C1 1.490(4) .
N1 C2 1.30(2) .
N1 C2A 1.374(15) .
N1 C6 1.33(2) .
N1 C6A 1.356(14) .
N2 C17 1.349(5) .
N2 C18 1.341(5) .
N2 C20 1.487(4) .
C1 H1A 0.9900 .
C1 H1B 0.9900 .
C1 C23 1.513(5) 2_766
C2 H2 0.9500 .
C2 C3 1.39(2) .
C2A H2A 0.9500 .
C2A C3A 1.354(18) .
C3 H3 0.9500 .
C3 C4 1.44(2) .
C3A H3A 0.9500 .
C3A C4 1.367(16) .
C4 C5 1.44(2) .
C4 C5A 1.368(15) .
C4 C7 1.476(16) .
C4 C7A 1.50(6) .
C5 H5 0.9500 .
C5 C6 1.37(2) .
C5A H5A 0.9500 .
C5A C6A 1.381(15) .
C6 H6 0.9500 .
C6A H6A 0.9500 .
C7 C8 1.360(15) .
C7 C12 1.427(15) .
C8 H8 0.9500 .
C8 C9 1.380(7) .
C9 H9 0.9529 .
C9 C10 1.407(18) .
C10 C11 1.361(18) .
C10 C15 1.488(15) .
C10A C9A 1.35(8) .
C10A C11A 1.38(8) .
C10A C15 1.52(5) .
C9A H9A 0.9679 .
C9A C8A 1.37(2) .
C8A H8A 0.9700 .
C8A C7A 1.57(8) .
C7A C12A 1.20(8) .
C12A H12A 0.9331 .
C12A C11A 1.45(3) .
C12 C11 1.392(7) .
C12 H12 0.9604 .
C11A H11A 0.8(3) .
C11 H11 0.9500 .
C13 H13A 0.9800 .
C13 H13B 0.9800 .
C13 H13C 0.9800 .
C13A H13D 0.9800 .
C13A H13E 0.9800 .
C13A H13F 0.9800 .
C14 H14A 0.9800 .
C14 H14B 0.9800 .
C14 H14C 0.9800 .
C14A H14D 0.9800 .
C14A H14E 0.9800 .
C14A H14F 0.9800 .
C15 C16 1.339(4) .
C15 C19 1.406(5) .
C16 H16 0.9500 .
C16 C17 1.327(4) .
C17 H17 0.9500 .
C18 H18 0.9500 .
C18 C19 1.367(5) .
C19 H19 0.9500 .
C20 H20A 0.9900 .
C20 H20B 0.9900 .
C20 C21 1.514(5) .
C21 C22 1.390(5) .
C21 C26 1.393(5) .
C22 H22 0.9500 .
C22 C23 1.389(5) .
C23 C24 1.390(5) .
C24 H24 0.9500 .
C24 C25 1.386(6) .
C25 H25 0.9500 .
C25 C26 1.392(6) .
C26 H26 0.9500 .
P1 F1 1.606(3) .
P1 F2 1.601(3) .
P1 F3 1.594(3) .
P1 F4 1.586(2) .
P1 F5 1.594(2) .
P1 F6 1.604(3) .
P2 F7 1.591(3) .
P2 F8 1.587(3) .
P2 F9 1.584(4) .
P2 F10 1.604(3) .
P2 F11 1.586(4) .
P2 F12 1.589(3) .
